data_7235487
loop_
_publ_author_name
'Simond, Damien'
'Clifford, Sarah E.'
'Vieira, Andreia F.'
'Besnard, C\'eline'
'Williams, Alan F.'

_publ_section_title
;
 An octahedral aluminium(iii) complex as a three-fold node for
 supramolecular heterometallic self-assemblies: solution and solid state
 chemistry
;
_journal_issue 32
_journal_name_full 'RSC Adv.'
_journal_page_first 16686
_journal_paper_doi 10.1039/C4RA00575A
_journal_volume 4
_journal_year 2014
_chemical_formula_moiety 'C35 H38 Al Co N5 O7 S2'
_chemical_formula_sum 'C35 H38 Al Co N5 O7 S2'
_chemical_formula_weight 790.73
_space_group_crystal_system triclinic
_space_group_IT_number 2
_space_group_name_Hall '-P 1'
_space_group_name_H-M_alt 'P -1'
_atom_sites_solution_hydrogens geom
_atom_sites_solution_primary direct
_atom_sites_solution_secondary difmap
_audit_creation_date 2012-01-13
_audit_creation_method
;
  Olex2 1.2-alpha
  (compiled Jan 11 2012 18:49:03, GUI svn.r4030)
;
_cell_angle_alpha 76.488(7)
_cell_angle_beta 75.077(7)
_cell_angle_gamma 81.263(6)
_cell_formula_units_Z 2
_cell_length_a 11.5825(9)
_cell_length_b 11.6170(7)
_cell_length_c 16.3471(13)
_cell_measurement_temperature 180
_cell_volume 2056.7(3)
_computing_molecular_graphics
;
O. V. Dolomanov, L. J. Bourhis, R. J. Gildea, J. A. K. Howard and H. Puschmann,
OLEX2: a complete structure solution, refinement and analysis program.
J. Appl. Cryst. (2009). 42, 339-341.
;
_computing_publication_material
;
O. V. Dolomanov, L. J. Bourhis, R. J. Gildea, J. A. K. Howard and H. Puschmann,
OLEX2: a complete structure solution, refinement and analysis program.
J. Appl. Cryst. (2009). 42, 339-341.
;
_computing_structure_refinement
;
SHELXL, G.M. Sheldrick, Acta Cryst.
2008). A64, 112-122
;
_computing_structure_solution
;
XS, G.M. Sheldrick, Acta Cryst.
(2008). A64, 112-122
;
_diffrn_ambient_temperature 180
_diffrn_detector_area_resol_mean 10.4679
_diffrn_measured_fraction_theta_full 0.996
_diffrn_measured_fraction_theta_max 0.996
_diffrn_measurement_device_type 'SuperNova, Dual, Cu at zero, Atlas'
_diffrn_radiation_monochromator mirror
_diffrn_radiation_source 'SuperNova (Cu) X-ray Source'
_diffrn_radiation_type 'Cu K\a'
_diffrn_radiation_wavelength 1.5418
_diffrn_reflns_av_R_equivalents 0.0439
_diffrn_reflns_av_unetI/netI 0.0749
_diffrn_reflns_limit_h_max 12
_diffrn_reflns_limit_h_min -12
_diffrn_reflns_limit_k_max 9
_diffrn_reflns_limit_k_min -12
_diffrn_reflns_limit_l_max 17
_diffrn_reflns_limit_l_min -18
_diffrn_reflns_number 10784
_diffrn_reflns_theta_full 58.93
_diffrn_reflns_theta_max 58.93
_diffrn_reflns_theta_min 2.86
_exptl_absorpt_coefficient_mu 4.835
_exptl_absorpt_correction_T_max 0.7537
_exptl_absorpt_correction_T_min 0.5563
_exptl_absorpt_correction_type multi-scan
_exptl_absorpt_process_details
;
SADABS was used for absorption correction.
R(int) was 0.0700 before and 0.0474 after correction.
The Ratio of minimum to maximum transmission is 0.7381.
The \l/2 correction factor is Not present.
;
_exptl_crystal_colour pink
_exptl_crystal_density_diffrn 1.277
_exptl_crystal_density_method 'not measured'
_exptl_crystal_F_000 822
_exptl_crystal_size_max 0.11
_exptl_crystal_size_mid 0.05
_exptl_crystal_size_min 0.04
_refine_diff_density_max 1.151
_refine_diff_density_min -0.511
_refine_diff_density_rms 0.074
_refine_ls_extinction_method none
_refine_ls_goodness_of_fit_ref 1.033
_refine_ls_hydrogen_treatment constr
_refine_ls_matrix_type full
_refine_ls_number_parameters 470
_refine_ls_number_reflns 5874
_refine_ls_number_restraints 0
_refine_ls_restrained_S_all 1.033
_refine_ls_R_factor_all 0.1233
_refine_ls_R_factor_gt 0.0809
_refine_ls_shift/su_max 0.001
_refine_ls_shift/su_mean 0.000
_refine_ls_structure_factor_coef Fsqd
_refine_ls_weighting_details 'calc w=1/[\s^2^(Fo^2^)+(0.1370P)^2^+0.1986P] where P=(Fo^2^+2Fc^2^)/3'
_refine_ls_weighting_scheme calc
_refine_ls_wR_factor_gt 0.2123
_refine_ls_wR_factor_ref 0.2582
_reflns_number_gt 3581
_reflns_number_total 5874
_reflns_threshold_expression >2sigma(I)
_cod_data_source_file c4ra00575a2.cif
_cod_data_source_block damien
_cod_database_code 7235487

loop_
_space_group_symop_id
_space_group_symop_operation_xyz
1 'x, y, z'
2 '-x, -y, -z'

loop_
_atom_site_label
_atom_site_type_symbol
_atom_site_fract_x
_atom_site_fract_y
_atom_site_fract_z
_atom_site_U_iso_or_equiv
_atom_site_adp_type
_atom_site_occupancy
_atom_site_symmetry_multiplicity
_atom_site_calc_flag
_atom_site_refinement_flags
Co2 Co 0.5000 0.5000 0.5000 0.0679(5) Uani 1 2 d S
Co1 Co 0.0000 1.0000 1.0000 0.0778(5) Uani 1 2 d S
Al1 Al -0.24427(15) 0.79516(18) 0.59757(14) 0.0663(6) Uani 1 1 d .
S1D S -0.3156(3) 1.2533(3) 0.8963(2) 0.1415(11) Uani 1 1 d .
O13A O -0.0945(3) 0.7374(4) 0.6227(3) 0.0640(11) Uani 1 1 d .
O10B O -0.2177(4) 0.6949(4) 0.5176(3) 0.0700(12) Uani 1 1 d .
O13B O -0.1739(3) 0.9120(4) 0.5052(3) 0.0669(11) Uani 1 1 d .
O10C O -0.2653(4) 0.9035(4) 0.6700(3) 0.0764(13) Uani 1 1 d .
N1B N 0.3589(4) 0.5990(5) 0.4405(4) 0.0670(14) Uani 1 1 d .
O10A O -0.3145(4) 0.6797(4) 0.6885(3) 0.0756(13) Uani 1 1 d .
O13C O -0.3987(4) 0.8438(5) 0.5801(3) 0.0847(15) Uani 1 1 d .
C2B C 0.2854(5) 0.6864(6) 0.4737(5) 0.0718(19) Uani 1 1 d .
H2B H 0.3016 0.7088 0.5204 0.086 Uiso 1 1 calc R
C12B C -0.0941(5) 0.8987(6) 0.4373(5) 0.0655(17) Uani 1 1 d .
N1A N -0.0450(5) 0.8455(6) 0.9623(4) 0.0823(17) Uani 1 1 d .
C4B C 0.1602(5) 0.7125(6) 0.3744(4) 0.0595(15) Uani 1 1 d .
OW1 O 0.5606(4) 0.6610(4) 0.5027(4) 0.0938(17) Uani 1 1 d .
HW1A H 0.6351 0.6581 0.5005 0.141 Uiso 1 1 d R
HW1B H 0.5214 0.7057 0.5371 0.141 Uiso 1 1 d R
C8B C -0.0592(5) 0.7867(6) 0.4117(4) 0.0615(16) Uani 1 1 d .
C12C C -0.4763(6) 0.9233(9) 0.6088(5) 0.093(3) Uani 1 1 d .
C9B C -0.1280(5) 0.6943(6) 0.4522(4) 0.0622(16) Uani 1 1 d .
C7B C 0.0507(5) 0.7719(6) 0.3399(4) 0.0657(16) Uani 1 1 d .
H7BA H 0.0684 0.8495 0.3044 0.079 Uiso 1 1 calc R
H7BB H 0.0339 0.7244 0.3036 0.079 Uiso 1 1 calc R
C12A C -0.0743(6) 0.6776(6) 0.6928(5) 0.0686(17) Uani 1 1 d .
N3D N -0.1108(6) 1.1149(7) 0.9283(4) 0.095(2) Uani 1 1 d .
N1C N -0.8491(5) 1.0281(6) 0.8902(4) 0.0811(17) Uani 1 1 d .
C5B C 0.2358(5) 0.6224(6) 0.3399(5) 0.0704(18) Uani 1 1 d .
H5B H 0.2200 0.5964 0.2945 0.084 Uiso 1 1 calc R
C8A C -0.1592(7) 0.6265(6) 0.7643(5) 0.0768(19) Uani 1 1 d .
C9A C -0.2788(7) 0.6312(6) 0.7575(5) 0.078(2) Uani 1 1 d .
C11B C -0.1023(6) 0.5778(6) 0.4180(5) 0.0773(19) Uani 1 1 d .
H11A H -0.1213 0.5119 0.4655 0.116 Uiso 1 1 calc R
H11B H -0.0190 0.5674 0.3897 0.116 Uiso 1 1 calc R
H11C H -0.1507 0.5816 0.3776 0.116 Uiso 1 1 calc R
C9C C -0.3529(7) 0.9832(6) 0.6874(5) 0.083(2) Uani 1 1 d .
C6B C 0.3335(5) 0.5716(6) 0.3724(5) 0.0731(19) Uani 1 1 d .
H6B H 0.3852 0.5148 0.3456 0.088 Uiso 1 1 calc R
C14A C 0.0573(6) 0.6633(7) 0.6972(5) 0.0775(19) Uani 1 1 d .
H14A H 0.1073 0.6738 0.6397 0.116 Uiso 1 1 calc R
H14B H 0.0768 0.5852 0.7289 0.116 Uiso 1 1 calc R
H14C H 0.0707 0.7218 0.7257 0.116 Uiso 1 1 calc R
C3B C 0.1873(5) 0.7450(6) 0.4429(5) 0.0711(18) Uani 1 1 d .
H3B H 0.1400 0.8056 0.4680 0.085 Uiso 1 1 calc R
C14B C -0.0427(6) 1.0101(6) 0.3833(5) 0.086(2) Uani 1 1 d .
H14D H -0.0900 1.0778 0.4032 0.129 Uiso 1 1 calc R
H14E H -0.0434 1.0151 0.3240 0.129 Uiso 1 1 calc R
H14F H 0.0384 1.0087 0.3882 0.129 Uiso 1 1 calc R
C4C C -0.6537(7) 1.0750(8) 0.7501(5) 0.091(2) Uani 1 1 d .
C8C C -0.4546(7) 1.0029(8) 0.6540(6) 0.097(3) Uani 1 1 d .
C2A C 0.0255(7) 0.7425(8) 0.9579(5) 0.089(2) Uani 1 1 d .
H2A H 0.0946 0.7318 0.9789 0.106 Uiso 1 1 calc R
C4A C -0.0977(7) 0.6642(7) 0.8936(5) 0.084(2) Uani 1 1 d .
C3C C -0.7480(7) 1.1610(8) 0.7645(5) 0.094(2) Uani 1 1 d .
H3C H -0.7482 1.2356 0.7281 0.113 Uiso 1 1 calc R
C2C C -0.8420(7) 1.1330(9) 0.8346(6) 0.097(3) Uani 1 1 d .
H2C H -0.9054 1.1915 0.8440 0.116 Uiso 1 1 calc R
C6C C -0.7569(7) 0.9482(8) 0.8746(5) 0.093(2) Uani 1 1 d .
H6C H -0.7577 0.8744 0.9120 0.112 Uiso 1 1 calc R
C14C C -0.5996(6) 0.9207(10) 0.5937(6) 0.124(4) Uani 1 1 d .
H14G H -0.5912 0.8915 0.5419 0.185 Uiso 1 1 calc R
H14H H -0.6401 0.9996 0.5876 0.185 Uiso 1 1 calc R
H14I H -0.6454 0.8692 0.6419 0.185 Uiso 1 1 calc R
C11C C -0.3374(8) 1.0506(8) 0.7523(6) 0.115(3) Uani 1 1 d .
H11D H -0.2685 1.0146 0.7746 0.172 Uiso 1 1 calc R
H11E H -0.4076 1.0479 0.7989 0.172 Uiso 1 1 calc R
H11F H -0.3261 1.1319 0.7244 0.172 Uiso 1 1 calc R
C7A C -0.1243(8) 0.5718(7) 0.8491(5) 0.090(2) Uani 1 1 d .
H7AA H -0.0537 0.5157 0.8386 0.108 Uiso 1 1 calc R
H7AB H -0.1889 0.5279 0.8877 0.108 Uiso 1 1 calc R
C3A C 0.0027(7) 0.6518(8) 0.9247(6) 0.093(2) Uani 1 1 d .
H3A H 0.0553 0.5830 0.9236 0.111 Uiso 1 1 calc R
C11A C -0.3781(7) 0.5795(7) 0.8305(6) 0.098(3) Uani 1 1 d .
H11G H -0.4086 0.6345 0.8685 0.146 Uiso 1 1 calc R
H11H H -0.3473 0.5059 0.8621 0.146 Uiso 1 1 calc R
H11I H -0.4416 0.5653 0.8073 0.146 Uiso 1 1 calc R
C5A C -0.1735(8) 0.7667(9) 0.8990(7) 0.115(3) Uani 1 1 d .
H5A H -0.2444 0.7771 0.8804 0.139 Uiso 1 1 calc R
C5C C -0.6590(7) 0.9682(7) 0.8057(6) 0.105(3) Uani 1 1 d .
H5C H -0.5966 0.9083 0.7975 0.126 Uiso 1 1 calc R
C7C C -0.5490(8) 1.1068(8) 0.6736(7) 0.122(3) Uani 1 1 d .
H7CA H -0.5097 1.1679 0.6844 0.146 Uiso 1 1 calc R
H7CB H -0.5804 1.1405 0.6227 0.146 Uiso 1 1 calc R
C6A C -0.1440(7) 0.8535(8) 0.9322(6) 0.103(3) Uani 1 1 d .
H6A H -0.1962 0.9227 0.9339 0.124 Uiso 1 1 calc R
C2D C -0.1934(7) 1.1747(8) 0.9128(5) 0.083(2) Uani 1 1 d .
S1E S 0.2952(3) 0.4706(5) 0.7964(2) 0.209(2) Uani 1 1 d .
N3E N 0.3865(5) 0.5015(7) 0.6206(5) 0.0883(19) Uani 1 1 d .
C2E C 0.3494(7) 0.4923(10) 0.6926(6) 0.107(3) Uani 1 1 d .

loop_
_atom_site_aniso_label
_atom_site_aniso_U_11
_atom_site_aniso_U_22
_atom_site_aniso_U_33
_atom_site_aniso_U_23
_atom_site_aniso_U_13
_atom_site_aniso_U_12
Co2 0.0352(7) 0.0790(10) 0.0982(12) -0.0317(9) -0.0181(7) -0.0056(6)
Co1 0.0453(8) 0.1170(14) 0.0752(11) -0.0421(10) -0.0081(7) 0.0043(8)
Al1 0.0376(9) 0.0781(12) 0.0908(14) -0.0359(11) -0.0119(9) -0.0043(8)
S1D 0.133(2) 0.145(2) 0.152(3) -0.045(2) -0.067(2) 0.0544(18)
O13A 0.048(2) 0.074(3) 0.077(3) -0.032(2) -0.013(2) -0.006(2)
O10B 0.042(2) 0.090(3) 0.090(3) -0.040(3) -0.009(2) -0.018(2)
O13B 0.039(2) 0.070(3) 0.096(3) -0.034(2) -0.011(2) 0.0024(19)
O10C 0.049(2) 0.088(3) 0.099(4) -0.047(3) -0.004(2) -0.008(2)
N1B 0.036(3) 0.083(4) 0.090(4) -0.038(3) -0.008(3) -0.008(2)
O10A 0.052(2) 0.089(3) 0.094(4) -0.036(3) -0.014(2) -0.013(2)
O13C 0.038(2) 0.121(4) 0.098(4) -0.036(3) -0.010(2) -0.002(3)
C2B 0.041(3) 0.086(4) 0.102(5) -0.047(4) -0.017(3) -0.005(3)
C12B 0.035(3) 0.069(4) 0.100(5) -0.034(4) -0.021(3) 0.004(3)
N1A 0.049(3) 0.116(5) 0.089(4) -0.046(4) -0.010(3) 0.000(3)
C4B 0.037(3) 0.068(4) 0.078(4) -0.028(3) -0.005(3) -0.011(3)
OW1 0.061(3) 0.086(3) 0.154(5) -0.039(3) -0.044(3) -0.012(2)
C8B 0.035(3) 0.081(4) 0.073(4) -0.025(3) -0.014(3) -0.003(3)
C12C 0.049(4) 0.132(7) 0.076(5) -0.013(5) 0.006(4) 0.010(5)
C9B 0.045(3) 0.066(4) 0.087(5) -0.031(3) -0.019(3) -0.009(3)
C7B 0.045(3) 0.071(4) 0.086(5) -0.029(3) -0.013(3) -0.005(3)
C12A 0.057(4) 0.073(4) 0.085(5) -0.041(4) -0.014(4) -0.001(3)
N3D 0.068(4) 0.124(6) 0.094(5) -0.044(4) -0.018(4) 0.015(4)
N1C 0.054(3) 0.102(5) 0.083(4) -0.032(4) -0.005(3) 0.007(3)
C5B 0.051(4) 0.081(4) 0.094(5) -0.043(4) -0.021(3) -0.006(3)
C8A 0.077(5) 0.074(4) 0.087(5) -0.034(4) -0.015(4) -0.009(4)
C9A 0.070(5) 0.070(4) 0.097(6) -0.033(4) -0.002(4) -0.020(4)
C11B 0.073(4) 0.074(4) 0.099(5) -0.033(4) -0.025(4) -0.018(3)
C9C 0.065(5) 0.069(4) 0.099(6) -0.028(4) 0.018(4) -0.003(4)
C6B 0.040(3) 0.080(4) 0.110(6) -0.046(4) -0.015(4) 0.001(3)
C14A 0.060(4) 0.085(5) 0.095(5) -0.033(4) -0.024(4) 0.006(3)
C3B 0.045(3) 0.079(4) 0.099(5) -0.043(4) -0.018(3) 0.002(3)
C14B 0.071(5) 0.075(5) 0.114(6) -0.032(4) -0.009(4) -0.012(4)
C4C 0.061(4) 0.094(5) 0.091(6) -0.014(5) 0.011(4) 0.013(4)
C8C 0.064(5) 0.092(6) 0.100(6) -0.006(5) 0.018(4) 0.008(4)
C2A 0.074(5) 0.101(6) 0.096(6) -0.023(5) -0.026(4) -0.004(4)
C4A 0.079(5) 0.094(5) 0.082(5) -0.030(4) -0.015(4) -0.009(4)
C3C 0.074(5) 0.098(6) 0.094(6) -0.027(5) -0.003(4) 0.027(4)
C2C 0.059(4) 0.128(7) 0.097(6) -0.045(6) -0.005(4) 0.021(4)
C6C 0.069(5) 0.092(5) 0.094(6) -0.017(4) 0.017(4) 0.005(4)
C14C 0.044(4) 0.205(11) 0.099(6) -0.017(7) -0.005(4) 0.017(5)
C11C 0.104(6) 0.094(6) 0.138(8) -0.065(6) 0.035(6) -0.030(5)
C7A 0.095(6) 0.076(5) 0.100(6) -0.021(4) -0.019(5) -0.009(4)
C3A 0.081(5) 0.087(5) 0.113(7) -0.025(5) -0.028(5) 0.002(4)
C11A 0.094(6) 0.086(5) 0.108(6) -0.027(5) -0.003(5) -0.020(5)
C5A 0.083(6) 0.140(8) 0.151(9) -0.082(7) -0.047(6) 0.021(6)
C5C 0.074(5) 0.086(6) 0.122(7) -0.019(5) 0.019(5) 0.017(4)
C7C 0.088(6) 0.098(6) 0.129(8) 0.002(6) 0.024(6) 0.025(5)
C6A 0.076(5) 0.112(6) 0.143(8) -0.071(6) -0.047(5) 0.030(4)
C2D 0.073(5) 0.097(5) 0.087(5) -0.044(4) -0.021(4) 0.007(4)
S1E 0.133(3) 0.357(7) 0.119(2) -0.073(3) -0.034(2) 0.079(3)
N3E 0.049(3) 0.118(5) 0.100(5) -0.040(4) -0.013(3) 0.007(3)
C2E 0.054(5) 0.174(10) 0.091(6) -0.040(6) -0.022(5) 0.022(5)

loop_
_atom_type_symbol
_atom_type_description
_atom_type_scat_dispersion_real
_atom_type_scat_dispersion_imag
_atom_type_scat_source
C C 0.0181 0.0091 'International Tables Vol C Tables 4.2.6.8 and 6.1.1.4'
H H 0.0000 0.0000 'International Tables Vol C Tables 4.2.6.8 and 6.1.1.4'
Al Al 0.2130 0.2455 'International Tables Vol C Tables 4.2.6.8 and 6.1.1.4'
Co Co -2.3653 3.6143 'International Tables Vol C Tables 4.2.6.8 and 6.1.1.4'
N N 0.0311 0.0180 'International Tables Vol C Tables 4.2.6.8 and 6.1.1.4'
O O 0.0492 0.0322 'International Tables Vol C Tables 4.2.6.8 and 6.1.1.4'
S S 0.3331 0.5567 'International Tables Vol C Tables 4.2.6.8 and 6.1.1.4'

loop_
_geom_angle_atom_site_label_1
_geom_angle_atom_site_label_2
_geom_angle_atom_site_label_3
_geom_angle
_geom_angle_site_symmetry_1
_geom_angle_site_symmetry_3
N1B Co2 N1B 179.998(1) . 2_666
OW1 Co2 N1B 89.86(19) 2_666 2_666
OW1 Co2 N1B 90.14(19) . 2_666
OW1 Co2 N1B 90.14(19) 2_666 .
OW1 Co2 N1B 89.86(19) . .
OW1 Co2 OW1 179.999(1) 2_666 .
N3E Co2 N1B 90.5(2) 2_666 .
N3E Co2 N1B 89.5(2) . .
N3E Co2 N1B 90.5(2) . 2_666
N3E Co2 N1B 89.5(2) 2_666 2_666
N3E Co2 OW1 90.4(3) 2_666 .
N3E Co2 OW1 89.6(3) . .
N3E Co2 OW1 89.6(3) 2_666 2_666
N3E Co2 OW1 90.4(3) . 2_666
N3E Co2 N3E 179.999(1) 2_666 .
N1A Co1 N1A 179.999(1) 2_577 .
N3D Co1 N1A 88.7(3) 2_577 .
N3D Co1 N1A 91.3(3) . .
N3D Co1 N1A 88.7(3) . 2_577
N3D Co1 N1A 91.3(3) 2_577 2_577
N3D Co1 N3D 179.999(2) 2_577 .
N3D Co1 N1C 90.0(3) . 1_655
N3D Co1 N1C 90.0(3) 2_577 1_655
N3D Co1 N1C 90.0(3) 2_577 2_477
N3D Co1 N1C 90.0(3) . 2_477
N1C Co1 N1A 92.7(2) 2_477 2_577
N1C Co1 N1A 87.3(2) 1_655 2_577
N1C Co1 N1A 92.7(2) 1_655 .
N1C Co1 N1A 87.3(2) 2_477 .
N1C Co1 N1C 180.000(1) 2_477 1_655
O13A Al1 O10B 90.3(2) . .
O13A Al1 O13B 91.0(2) . .
O13B Al1 O10B 87.3(2) . .
O10C Al1 O13A 89.7(2) . .
O10C Al1 O10B 175.7(2) . .
O10C Al1 O13B 88.3(2) . .
O10A Al1 O13A 89.3(2) . .
O10A Al1 O10B 92.5(2) . .
O10A Al1 O13B 179.7(2) . .
O10A Al1 O10C 91.8(2) . .
O10A Al1 O13C 86.2(2) . .
O13C Al1 O13A 175.5(2) . .
O13C Al1 O10B 90.2(2) . .
O13C Al1 O13B 93.5(2) . .
O13C Al1 O10C 90.2(2) . .
C12A O13A Al1 127.5(4) . .
C9B O10B Al1 125.3(3) . .
C12B O13B Al1 128.9(4) . .
C9C O10C Al1 129.5(5) . .
C2B N1B Co2 121.8(5) . .
C6B N1B Co2 122.2(4) . .
C6B N1B C2B 115.8(6) . .
C9A O10A Al1 127.8(4) . .
C12C O13C Al1 129.9(5) . .
N1B C2B C3B 124.1(6) . .
O13B C12B C8B 122.8(6) . .
O13B C12B C14B 115.4(6) . .
C8B C12B C14B 121.8(6) . .
C2A N1A Co1 125.5(5) . .
C6A N1A Co1 120.1(6) . .
C6A N1A C2A 114.1(7) . .
C5B C4B C7B 122.0(6) . .
C3B C4B C7B 121.1(6) . .
C3B C4B C5B 116.9(6) . .
C12B C8B C7B 120.1(6) . .
C9B C8B C12B 118.9(6) . .
C9B C8B C7B 121.0(6) . .
O13C C12C C8C 124.4(7) . .
O13C C12C C14C 113.6(9) . .
C8C C12C C14C 121.9(8) . .
O10B C9B C8B 125.9(6) . .
O10B C9B C11B 114.1(5) . .
C8B C9B C11B 120.0(6) . .
C8B C7B C4B 112.3(5) . .
O13A C12A C8A 126.3(6) . .
O13A C12A C14A 114.3(6) . .
C8A C12A C14A 119.4(7) . .
C2D N3D Co1 159.7(7) . .
C2C N1C Co1 120.7(5) . 1_455
C6C N1C Co1 124.0(6) . 1_455
C6C N1C C2C 115.3(7) . .
C6B C5B C4B 120.2(6) . .
C12A C8A C9A 119.2(7) . .
C12A C8A C7A 120.2(7) . .
C9A C8A C7A 120.6(7) . .
O10A C9A C8A 123.4(7) . .
O10A C9A C11A 112.8(7) . .
C8A C9A C11A 123.8(8) . .
O10C C9C C8C 124.2(8) . .
O10C C9C C11C 113.1(8) . .
C8C C9C C11C 122.6(8) . .
N1B C6B C5B 123.7(6) . .
C2B C3B C4B 119.2(6) . .
C3C C4C C7C 117.8(8) . .
C5C C4C C3C 118.1(7) . .
C5C C4C C7C 124.1(7) . .
C12C C8C C7C 119.7(9) . .
C9C C8C C12C 120.4(8) . .
C9C C8C C7C 119.7(9) . .
N1A C2A C3A 124.8(7) . .
C3A C4A C7A 122.4(8) . .
C3A C4A C5A 117.6(8) . .
C5A C4A C7A 119.9(7) . .
C4C C3C C2C 117.9(8) . .
N1C C2C C3C 125.1(8) . .
N1C C6C C5C 123.6(8) . .
C8A C7A C4A 113.1(6) . .
C4A C3A C2A 119.3(8) . .
C6A C5A C4A 119.7(8) . .
C4C C5C C6C 120.0(8) . .
C4C C7C C8C 115.2(7) . .
N1A C6A C5A 124.5(8) . .
N3D C2D S1D 176.1(9) . .
C2E N3E Co2 163.5(6) . .
N3E C2E S1E 176.5(11) . .

loop_
_geom_bond_atom_site_label_1
_geom_bond_atom_site_label_2
_geom_bond_distance
_geom_bond_site_symmetry_2
Co2 N1B 2.160(5) 2_666
Co2 N1B 2.160(5) .
Co2 OW1 2.109(4) 2_666
Co2 OW1 2.109(4) .
Co2 N3E 2.070(7) .
Co2 N3E 2.070(7) 2_666
Co1 N1A 2.199(6) .
Co1 N1A 2.199(6) 2_577
Co1 N3D 2.080(7) .
Co1 N3D 2.080(7) 2_577
Co1 N1C 2.160(6) 1_655
Co1 N1C 2.160(6) 2_477
Al1 O13A 1.874(4) .
Al1 O10B 1.885(5) .
Al1 O13B 1.879(5) .
Al1 O10C 1.871(5) .
Al1 O10A 1.857(5) .
Al1 O13C 1.865(5) .
S1D C2D 1.611(8) .
O13A C12A 1.252(8) .
O10B C9B 1.285(7) .
O13B C12B 1.271(8) .
O10C C9C 1.288(8) .
N1B C2B 1.345(8) .
N1B C6B 1.338(8) .
O10A C9A 1.279(9) .
O13C C12C 1.270(10) .
C2B C3B 1.381(9) .
C12B C8B 1.429(9) .
C12B C14B 1.496(9) .
N1A C2A 1.349(10) .
N1A C6A 1.343(9) .
C4B C7B 1.524(9) .
C4B C5B 1.387(9) .
C4B C3B 1.383(9) .
C8B C9B 1.372(8) .
C8B C7B 1.511(8) .
C12C C8C 1.397(12) .
C12C C14C 1.516(10) .
C9B C11B 1.542(9) .
C12A C8A 1.396(10) .
C12A C14A 1.526(9) .
N3D C2D 1.141(10) .
N1C Co1 2.160(6) 1_455
N1C C2C 1.339(11) .
N1C C6C 1.318(10) .
C5B C6B 1.368(9) .
C8A C9A 1.409(10) .
C8A C7A 1.512(10) .
C9A C11A 1.509(10) .
C9C C8C 1.389(12) .
C9C C11C 1.516(11) .
C4C C3C 1.375(10) .
C4C C5C 1.356(11) .
C4C C7C 1.519(10) .
C8C C7C 1.534(11) .
C2A C3A 1.378(11) .
C4A C7A 1.535(10) .
C4A C3A 1.360(11) .
C4A C5A 1.374(12) .
C3C C2C 1.376(11) .
C6C C5C 1.381(10) .
C5A C6A 1.373(11) .
S1E C2E 1.624(10) .
N3E C2E 1.130(10) .
